data_2016144
loop_
_publ_author_name
'Mustafa Tombul'
'Kutalmis Guven'
'Orhan B\"uy\"ukg\"ung\"or'
'Huseyin Aktas'
'Tahsin Nuri Durlu'

_publ_section_title
;
 Dipotassium maleate with boric acid
;
_journal_coeditor_code GA3059
_journal_issue 9
_journal_name_full 'Acta Crystallographica Section C'
_journal_page_first m430
_journal_page_last m432
_journal_paper_doi 10.1107/S0108270107036165
_journal_volume 63
_journal_year 2007
_chemical_formula_iupac '[K2 (C4 H2 O4) (H3 B O3)]'
_chemical_formula_moiety 'C4 H5 B K2 O7'
_chemical_formula_sum 'C4 H5 B K2 O7'
_chemical_formula_weight 254.09
_chemical_name_systematic
;
poly[\m~3~-(boric acid)-\m~4~-maleato-dipotassium]
;
_space_group_IT_number 19
_symmetry_cell_setting orthorhombic
_symmetry_space_group_name_Hall 'P 2ac 2ab'
_symmetry_space_group_name_H-M 'P 21 21 21'
_atom_sites_solution_hydrogens geom
_atom_sites_solution_primary direct
_atom_sites_solution_secondary difmap
_cell_angle_alpha 90.00
_cell_angle_beta 90.00
_cell_angle_gamma 90.00
_cell_formula_units_Z 4
_cell_length_a 6.4968(5)
_cell_length_b 10.2591(11)
_cell_length_c 13.3852(10)
_cell_measurement_reflns_used 5260
_cell_measurement_temperature 296(2)
_cell_measurement_theta_max 27.92
_cell_measurement_theta_min 2.50
_cell_volume 892.14(14)
_computing_cell_refinement X-AREA
_computing_data_collection 'X-AREA (Stoe & Cie, 2002)'
_computing_data_reduction 'X-RED32 (Stoe & Cie, 2002)'
_computing_molecular_graphics 'Mercury (Version 1.4.1; Macrae <i>et al.</i>,  2006)'
_computing_publication_material 'enCIFer (Version 1.2; Allen <i>et al.</i>,  2004)'
_computing_structure_refinement 'SHELXL97 (Sheldrick, 1997)'
_computing_structure_solution 'SHELXS97 (Sheldrick, 1997)'
_diffrn_ambient_temperature 296
_diffrn_detector_area_resol_mean 6.67
_diffrn_measured_fraction_theta_full 0.999
_diffrn_measured_fraction_theta_max 0.999
_diffrn_measurement_device '2-circle goniometer'
_diffrn_measurement_device_type 'Stoe IPDS II'
_diffrn_measurement_method '\w scan rotation method'
_diffrn_radiation_monochromator 'plane graphite'
_diffrn_radiation_type 'Mo K\a'
_diffrn_radiation_wavelength 0.71073
_diffrn_reflns_av_R_equivalents 0.0648
_diffrn_reflns_av_sigmaI/netI 0.0455
_diffrn_reflns_limit_h_max 8
_diffrn_reflns_limit_h_min -6
_diffrn_reflns_limit_k_max 12
_diffrn_reflns_limit_k_min -12
_diffrn_reflns_limit_l_max 16
_diffrn_reflns_limit_l_min -16
_diffrn_reflns_number 6497
_diffrn_reflns_theta_full 25.99
_diffrn_reflns_theta_max 25.99
_diffrn_reflns_theta_min 2.50
_diffrn_standards_decay_% 0.01
_diffrn_standards_interval_count 150
_diffrn_standards_number 3
_exptl_absorpt_coefficient_mu 1.069
_exptl_absorpt_correction_T_max 0.652
_exptl_absorpt_correction_T_min 0.520
_exptl_absorpt_correction_type integration
_exptl_absorpt_process_details '(X-RED32; Stoe & Cie, 2002)'
_exptl_crystal_colour colourless
_exptl_crystal_density_diffrn 1.892
_exptl_crystal_density_method 'not measured'
_exptl_crystal_description prism
_exptl_crystal_F_000 512
_exptl_crystal_size_max 0.530
_exptl_crystal_size_mid 0.517
_exptl_crystal_size_min 0.400
_refine_diff_density_max 0.247
_refine_diff_density_min -0.361
_refine_ls_abs_structure_details 'Flack (1983), with how many Friedel pairs?'
_refine_ls_abs_structure_Flack 0.01(4)
_refine_ls_extinction_method none
_refine_ls_goodness_of_fit_ref 1.046
_refine_ls_hydrogen_treatment mixed
_refine_ls_matrix_type full
_refine_ls_number_parameters 148
_refine_ls_number_reflns 1748
_refine_ls_number_restraints 0
_refine_ls_restrained_S_all 1.046
_refine_ls_R_factor_all 0.0278
_refine_ls_R_factor_gt 0.0273
_refine_ls_shift/su_max 0.000
_refine_ls_shift/su_mean 0.000
_refine_ls_structure_factor_coef Fsqd
_refine_ls_weighting_details 'calc w = 1/[\s^2^(Fo^2^)+(0.0411P)^2^+0.1611P] where P=(Fo^2^+2Fc^2^)/3'
_refine_ls_weighting_scheme calc
_refine_ls_wR_factor_gt 0.0714
_refine_ls_wR_factor_ref 0.0718
_reflns_number_gt 6521
_reflns_number_total 5260
_reflns_threshold_expression I>2\s(I)
_cod_data_source_file ga3059.cif
_cod_data_source_block I
_cod_database_code 2016144
_cod_database_fobs_code 2016144

loop_
_symmetry_equiv_pos_as_xyz
'x, y, z'
'-x+1/2, -y, z+1/2'
'x+1/2, -y+1/2, -z'
'-x, y+1/2, -z+1/2'

loop_
_atom_site_type_symbol
_atom_site_label
_atom_site_fract_x
_atom_site_fract_y
_atom_site_fract_z
_atom_site_U_iso_or_equiv
_atom_site_adp_type
_atom_site_calc_flag
_atom_site_refinement_flags
_atom_site_occupancy
K K2 0.70097(7) 0.46219(5) 0.80259(4) 0.03035(14) Uani d . 1
O O2 0.9029(3) 0.22194(14) 0.74675(13) 0.0302(3) Uani d . 1
H H5 1.0125 0.1985 0.7937 0.036 Uiso calc R 1
O O3 0.6338(2) 0.12886(16) 0.65155(13) 0.0324(4) Uani d . 1
O O1 0.8659(2) -0.00609(14) 0.73950(12) 0.0279(3) Uani d . 1
H H4 0.7915 -0.0686 0.6976 0.033 Uiso calc R 1
O O4 0.7902(3) 0.62339(16) 0.64157(12) 0.0349(3) Uani d . 1
O O6 0.6924(3) 0.38549(18) 0.47184(12) 0.0414(4) Uani d . 1
O O7 0.5149(3) 0.37034(16) 0.61327(13) 0.0402(4) Uani d . 1
O O5 0.6328(3) 0.81487(17) 0.65806(15) 0.0401(4) Uani d . 1
C C1 0.6500(3) 0.7029(2) 0.62152(15) 0.0253(4) Uani d . 1
C C3 0.4556(3) 0.5506(2) 0.51034(16) 0.0281(4) Uani d . 1
H H2 0.3504 0.5442 0.4634 0.034 Uiso calc R 1
C C4 0.5656(3) 0.42696(19) 0.53478(15) 0.0257(4) Uani d . 1
C C2 0.4894(4) 0.6681(2) 0.54721(17) 0.0318(5) Uani d . 1
H H1 0.4050 0.7352 0.5246 0.038 Uiso calc R 1
B B1 0.7992(4) 0.1155(2) 0.71346(16) 0.0245(4) Uani d . 1
K K1 0.94261(8) -0.12703(6) 0.91944(4) 0.03950(16) Uani d . 1
H H3 0.620(6) 0.204(4) 0.642(3) 0.050(9) Uiso d . 1

loop_
_atom_site_aniso_label
_atom_site_aniso_U_11
_atom_site_aniso_U_22
_atom_site_aniso_U_33
_atom_site_aniso_U_12
_atom_site_aniso_U_13
_atom_site_aniso_U_23
K2 0.0268(2) 0.0300(2) 0.0342(2) -0.00049(18) 0.00256(18) -0.00061(19)
O2 0.0283(7) 0.0205(7) 0.0418(9) -0.0015(6) -0.0085(6) -0.0017(6)
O3 0.0296(8) 0.0213(8) 0.0462(9) 0.0018(7) -0.0135(7) -0.0007(7)
O1 0.0272(7) 0.0199(7) 0.0367(7) -0.0009(6) -0.0073(6) 0.0001(6)
O4 0.0340(8) 0.0278(8) 0.0429(8) 0.0009(8) -0.0129(7) 0.0018(7)
O6 0.0435(9) 0.0397(9) 0.0409(9) 0.0078(9) 0.0099(8) -0.0057(8)
O7 0.0497(10) 0.0285(8) 0.0423(9) 0.0080(8) 0.0093(8) 0.0090(7)
O5 0.0336(9) 0.0312(9) 0.0554(10) -0.0036(7) -0.0021(8) -0.0169(8)
C1 0.0252(10) 0.0228(9) 0.0279(10) -0.0048(8) 0.0010(8) 0.0013(8)
C3 0.0297(10) 0.0267(10) 0.0280(9) 0.0006(9) -0.0089(8) -0.0010(8)
C4 0.0274(10) 0.0221(9) 0.0275(10) -0.0021(8) -0.0036(8) -0.0032(8)
C2 0.0368(12) 0.0228(9) 0.0357(10) 0.0042(9) -0.0130(10) 0.0023(9)
B1 0.0234(10) 0.0218(10) 0.0282(10) 0.0011(9) 0.0002(9) -0.0001(9)
K1 0.0374(3) 0.0431(3) 0.0380(3) 0.0051(2) 0.0015(2) 0.0056(2)

loop_
_atom_type_symbol
_atom_type_description
_atom_type_scat_dispersion_real
_atom_type_scat_dispersion_imag
_atom_type_scat_source
C C 0.0033 0.0016 'International Tables Vol C Tables 4.2.6.8 and 6.1.1.4'
H H 0.0000 0.0000 'International Tables Vol C Tables 4.2.6.8 and 6.1.1.4'
B B 0.0013 0.0007 'International Tables Vol C Tables 4.2.6.8 and 6.1.1.4'
O O 0.0106 0.0060 'International Tables Vol C Tables 4.2.6.8 and 6.1.1.4'
K K 0.2009 0.2494 'International Tables Vol C Tables 4.2.6.8 and 6.1.1.4'

loop_
_exptl_crystal_face_index_h
_exptl_crystal_face_index_k
_exptl_crystal_face_index_l
_exptl_crystal_face_perp_dist
0 0 1 0.2360
0 0 -1 0.1580
4 -1 -1 0.2930
-1 0 1 0.2630
0 4 -3 0.2510
0 -4 3 0.2780
6 -5 -2 0.3260
5 1 -6 0.2940
0 1 1 0.3180
3 4 0 0.3740
0 -5 -4 0.2570
-3 -4 0 0.3400
-2 -2 -3 0.2660
1 -1 -4 0.2580
-5 0 -6 0.2260
3 0 1 0.3020
-3 4 -5 0.2490
0 1 -2 0.2150
0 3 5 0.2930
3 4 3 0.3650
3 1 6 0.3260
0 1 6 0.2400
3 -2 6 0.3380
0 -1 4 0.2590

loop_
_geom_angle_atom_site_label_1
_geom_angle_atom_site_label_2
_geom_angle_atom_site_label_3
_geom_angle_site_symmetry_1
_geom_angle_site_symmetry_3
_geom_angle
_geom_angle_publ_flag
O5 K2 O4 4_646 . 130.80(6) ?
O5 K2 O6 4_646 2_665 110.44(6) ?
O4 K2 O6 . 2_665 103.92(5) ?
O5 K2 O3 4_646 4_656 71.25(5) ?
O4 K2 O3 . 4_656 88.23(5) ?
O6 K2 O3 2_665 4_656 71.47(5) ?
O5 K2 O1 4_646 4_756 152.28(5) ?
O4 K2 O1 . 4_756 65.05(5) ?
O6 K2 O1 2_665 4_756 81.71(5) ?
O3 K2 O1 4_656 4_756 136.22(5) ?
O5 K2 O2 4_646 . 86.42(5) ?
O4 K2 O2 . . 102.26(5) ?
O6 K2 O2 2_665 . 124.41(5) ?
O3 K2 O2 4_656 . 156.76(5) ?
O1 K2 O2 4_756 . 66.63(4) ?
O5 K2 O7 4_646 . 70.14(6) ?
O4 K2 O7 . . 67.09(5) ?
O6 K2 O7 2_665 . 163.31(5) ?
O3 K2 O7 4_656 . 93.67(5) ?
O1 K2 O7 4_756 . 105.47(5) ?
O2 K2 O7 . . 72.11(5) ?
B1 O2 K2 . . 123.04(13) ?
B1 O2 K1 . 4_756 110.53(13) ?
K2 O2 K1 . 4_756 84.23(4) ?
B1 O2 H5 . . 111.9 ?
K2 O2 H5 . . 111.9 ?
K1 O2 H5 4_756 . 111.9 ?
B1 O3 K2 . 4_646 114.34(13) ?
B1 O3 K1 . 2_654 136.36(13) ?
K2 O3 K1 4_646 2_654 95.12(5) ?
B1 O3 H3 . . 107(3) ?
K2 O3 H3 4_646 . 123(3) ?
K1 O3 H3 2_654 . 80(2) ?
B1 O1 K1 . . 133.79(13) ?
B1 O1 K2 . 4_746 111.25(12) ?
K1 O1 K2 . 4_746 86.77(4) ?
B1 O1 H4 . . 107.2 ?
K1 O1 H4 . . 107.2 ?
K2 O1 H4 4_746 . 107.2 ?
K2 O4 K1 . 4_756 80.42(4) ?
K1 O6 K2 4_756 2_664 103.57(6) ?
K1 O6 K1 4_756 2_654 110.13(6) ?
K2 O6 K1 2_664 2_654 112.76(6) ?
K2 O7 K1 . 4_656 121.72(6) ?
O5 C1 O4 . . 125.3(2) ?
O5 C1 C2 . . 114.77(19) ?
O4 C1 C2 . . 119.9(2) ?
C2 C3 C4 . . 127.89(19) ?
C2 C3 K1 . 4_656 121.86(18) ?
C2 C3 H2 . . 116.1 ?
C4 C3 H2 . . 116.1 ?
K1 C3 H2 4_656 . 65.0 ?
O7 C4 O6 . . 125.7(2) ?
O7 C4 C3 . . 117.05(19) ?
O6 C4 C3 . . 117.14(18) ?
C3 C2 C1 . . 125.9(2) ?
C3 C2 H1 . . 117.0 ?
C1 C2 H1 . . 117.0 ?
O2 B1 O1 . . 119.54(18) yes
O2 B1 O3 . . 120.60(19) yes
O1 B1 O3 . . 119.83(19) yes
O1 K1 O6 . 4_746 126.15(5) ?
O1 K1 O6 . 2_655 124.93(5) ?
O6 K1 O6 4_746 2_655 100.05(4) ?
O1 K1 O2 . 4_746 68.37(5) ?
O6 K1 O2 4_746 4_746 97.54(5) ?
O6 K1 O2 2_655 4_746 78.44(5) ?
O1 K1 O7 . 4_646 72.40(5) ?
O6 K1 O7 4_746 4_646 156.76(5) ?
O6 K1 O7 2_655 4_646 74.10(5) ?
O2 K1 O7 4_746 4_646 103.09(5) ?
O1 K1 O3 . 2_655 146.88(5) ?
O6 K1 O3 4_746 2_655 67.59(5) ?
O6 K1 O3 2_655 2_655 72.90(5) ?
O2 K1 O3 4_746 2_655 144.24(5) ?
O7 K1 O3 4_646 2_655 89.30(5) ?
O1 K1 O4 . 4_746 60.94(4) ?
O6 K1 O4 4_746 4_746 68.60(5) ?
O6 K1 O4 2_655 4_746 164.74(6) ?
O2 K1 O4 4_746 4_746 92.61(5) ?
O7 K1 O4 4_646 4_746 120.37(5) ?
O3 K1 O4 2_655 4_746 109.98(5) ?
O1 K1 C3 . 4_646 81.87(5) ?
O6 K1 C3 4_746 4_646 119.54(6) ?
O6 K1 C3 2_655 4_646 101.56(6) ?
O2 K1 C3 4_746 4_646 141.91(5) ?
O7 K1 C3 4_646 4_646 43.21(4) ?
O3 K1 C3 2_655 4_646 66.33(5) ?
O4 K1 C3 4_746 4_646 93.12(5) ?

loop_
_geom_bond_atom_site_label_1
_geom_bond_atom_site_label_2
_geom_bond_site_symmetry_2
_geom_bond_distance
_geom_bond_publ_flag
K2 O5 4_646 2.6952(19) yes
K2 O4 . 2.7778(18) yes
K2 O6 2_665 2.8380(19) yes
K2 O3 4_656 2.8340(18) yes
K2 O1 4_756 2.8879(16) yes
K2 O2 . 2.8905(16) yes
K2 O7 . 2.962(2) yes
O2 B1 . 1.359(3) ?
O2 H5 . 0.9800 ?
O3 B1 . 1.364(3) yes
O3 H3 . 0.79(4) ?
O1 B1 . 1.366(3) ?
O1 H4 . 0.9800 ?
O4 C1 . 1.252(3) yes
O6 C4 . 1.253(3) yes
O7 C4 . 1.245(3) yes
O5 C1 . 1.253(3) yes
C1 C2 . 1.485(3) yes
C3 C2 . 1.321(3) yes
C3 C4 . 1.492(3) yes
C3 H2 . 0.9300 ?
C2 H1 . 0.9300 ?
K1 O6 4_746 2.785(2) yes
K1 O6 2_655 2.880(2) yes
K1 O2 4_746 2.8907(18) yes
K1 O7 4_646 3.004(2) yes
K1 O3 2_655 3.1462(18) yes
K1 O4 4_746 3.2062(19) yes
K1 C3 4_646 3.301(2) yes
K1 O1 . 2.7547(16) yes

loop_
_geom_hbond_atom_site_label_D
_geom_hbond_atom_site_label_H
_geom_hbond_atom_site_label_A
_geom_hbond_site_symmetry_A
_geom_hbond_distance_DH
_geom_hbond_distance_HA
_geom_hbond_distance_DA
_geom_hbond_angle_DHA
_geom_hbond_publ_flag
O2 H5 O4 4_746 0.980000 1.730000 2.689(3) 165.90(10) yes
O3 H3 O7 . 0.79(4) 1.88(4) 2.645(2) 165(4) yes
O1 H4 O5 1_545 0.980000 1.660000 2.6180(10) 163.40(10) yes

loop_
_geom_torsion_atom_site_label_1
_geom_torsion_atom_site_label_2
_geom_torsion_atom_site_label_3
_geom_torsion_atom_site_label_4
_geom_torsion_site_symmetry_1
_geom_torsion_site_symmetry_4
_geom_torsion
C2 C3 C4 O7 . . 79.8(3)
K1 C3 C4 O7 4_656 . -43.87(18)
C2 C3 C4 O6 . . -104.1(3)
K1 C3 C4 O6 4_656 . 132.23(18)
C2 C3 C4 K1 . 4_756 -37.9(3)
K1 C3 C4 K1 4_656 4_756 -161.56(13)
C2 C3 C4 K1 . 4_656 123.6(3)
C2 C3 C4 K1 . 2_654 -168.0(2)
K1 C3 C4 K1 4_656 2_654 68.36(14)
C4 C3 C2 C1 . . 0.9(4)
K1 C3 C2 C1 4_656 . 105.4(3)
O5 C1 C2 C3 . . -168.8(2)
O4 C1 C2 C3 . . 12.5(4)
K2 O2 B1 O1 . . -143.73(15)
K1 O2 B1 O1 4_756 . 119.63(17)
K2 O2 B1 O3 . . 38.6(3)
K1 O2 B1 O3 4_756 . -58.0(2)
K1 O1 B1 O2 . . 55.5(3)
K2 O1 B1 O2 4_746 . -51.3(2)
K1 O1 B1 O3 . . -126.77(17)
K2 O1 B1 O3 4_746 . 126.43(17)
B1 O1 K1 O6 . 4_746 -85.42(18)
